data_4336212
loop_
_publ_author_name
'Rui F. Munh\'a'
'Ryan A. Zarkesh'
'Alan F. Heyduk'

_publ_section_title
;
 Tuning the Electronic and Steric Parameters of a Redox-Active Tris(amido)
 Ligand
;
_journal_name_full 'Inorganic Chemistry'
_journal_page_first 11244
_journal_page_last 11255
_journal_paper_doi 10.1021/ic401496w
_journal_volume 52
_journal_year 2013
_chemical_formula_sum 'C26 H38 Cl2 N3 Ta'
_chemical_formula_weight 644.44
_chemical_name_systematic
; 
 ? 
;
_space_group_IT_number 15
_symmetry_cell_setting monoclinic
_symmetry_space_group_name_Hall '-C 2yc'
_symmetry_space_group_name_H-M 'C 1 2/c 1'
_atom_sites_solution_hydrogens geom
_atom_sites_solution_primary direct
_atom_sites_solution_secondary difmap
_audit_creation_method SHELXL-97
_cell_angle_alpha 90.00
_cell_angle_beta 95.5609(5)
_cell_angle_gamma 90.00
_cell_formula_units_Z 8
_cell_length_a 22.2922(10)
_cell_length_b 19.3663(9)
_cell_length_c 12.6188(6)
_cell_measurement_reflns_used 9795
_cell_measurement_temperature 88(2)
_cell_measurement_theta_max 28.72
_cell_measurement_theta_min 2.21
_cell_volume 5422.1(4)
_computing_cell_refinement 'Bruker SMART APEX2/SAINT'
_computing_data_collection 'Bruker SMART APEX2'
_computing_data_reduction 'Bruker SAINT'
_computing_molecular_graphics 'Bruker SHELXTL'
_computing_publication_material 'Bruker SHELXTL'
_computing_structure_refinement 'SHELXL-97 (Sheldrick, 2008)'
_computing_structure_solution 'SHELXS-97 (Sheldrick, 2008)'
_diffrn_ambient_temperature 88(2)
_diffrn_measured_fraction_theta_full 0.942
_diffrn_measured_fraction_theta_max 0.942
_diffrn_measurement_device_type 'Bruker SMART APEX II CCD'
_diffrn_measurement_method 'phi and omega'
_diffrn_radiation_monochromator graphite
_diffrn_radiation_source 'fine-focus sealed tube'
_diffrn_radiation_type MoK\a
_diffrn_radiation_wavelength 0.71073
_diffrn_reflns_av_R_equivalents 0.0160
_diffrn_reflns_av_sigmaI/netI 0.0122
_diffrn_reflns_limit_h_max 30
_diffrn_reflns_limit_h_min -29
_diffrn_reflns_limit_k_max 26
_diffrn_reflns_limit_k_min -25
_diffrn_reflns_limit_l_max 17
_diffrn_reflns_limit_l_min -16
_diffrn_reflns_number 32484
_diffrn_reflns_theta_full 28.91
_diffrn_reflns_theta_max 28.91
_diffrn_reflns_theta_min 1.84
_exptl_absorpt_coefficient_mu 4.270
_exptl_absorpt_correction_T_max 0.5120
_exptl_absorpt_correction_T_min 0.4032
_exptl_absorpt_correction_type numerical
_exptl_absorpt_process_details 'Bruker SADABS'
_exptl_crystal_colour red
_exptl_crystal_density_diffrn 1.579
_exptl_crystal_density_meas ?
_exptl_crystal_description block
_exptl_crystal_F_000 2576
_exptl_crystal_size_max 0.26
_exptl_crystal_size_mid 0.24
_exptl_crystal_size_min 0.18
_refine_diff_density_max 0.519
_refine_diff_density_min -0.632
_refine_diff_density_rms 0.065
_refine_ls_extinction_method none
_refine_ls_goodness_of_fit_ref 1.036
_refine_ls_hydrogen_treatment mixed
_refine_ls_matrix_type full
_refine_ls_number_parameters 299
_refine_ls_number_reflns 6742
_refine_ls_number_restraints 0
_refine_ls_restrained_S_all 1.036
_refine_ls_R_factor_all 0.0156
_refine_ls_R_factor_gt 0.0146
_refine_ls_shift/su_max 0.006
_refine_ls_shift/su_mean 0.000
_refine_ls_structure_factor_coef Fsqd
_refine_ls_weighting_details 'calc w=1/[\s^2^(Fo^2^)+(0.0142P)^2^+11.0073P] where P=(Fo^2^+2Fc^2^)/3'
_refine_ls_weighting_scheme calc
_refine_ls_wR_factor_gt 0.0344
_refine_ls_wR_factor_ref 0.0348
_reflns_number_gt 6463
_reflns_number_total 6742
_reflns_threshold_expression >2sigma(I)
_cod_data_source_file ic401496w_si_002_3.cif
_cod_data_source_block afh328
_cod_depositor_comments
;
The following automatic conversions were performed:

'_exptl_crystal_density_meas' value 'none' was changed to '?' - the
value is perceived as not measured.

Automatic conversion script
Id: cif_fix_values 3008 2015-01-20 13:52:24Z robertas 
;
_cod_database_code 4336212

loop_
_symmetry_equiv_pos_as_xyz
'x, y, z'
'-x, y, -z+1/2'
'x+1/2, y+1/2, z'
'-x+1/2, y+1/2, -z+1/2'
'-x, -y, -z'
'x, -y, z-1/2'
'-x+1/2, -y+1/2, -z'
'x+1/2, -y+1/2, z-1/2'

loop_
_atom_site_label
_atom_site_type_symbol
_atom_site_fract_x
_atom_site_fract_y
_atom_site_fract_z
_atom_site_U_iso_or_equiv
_atom_site_adp_type
_atom_site_occupancy
_atom_site_symmetry_multiplicity
_atom_site_calc_flag
_atom_site_refinement_flags
Ta1 Ta 0.886629(3) 0.883396(3) 1.138462(5) 0.01175(2) Uani 1 1 d .
Cl1 Cl 0.964395(19) 0.95971(2) 1.10701(3) 0.02047(8) Uani 1 1 d .
Cl2 Cl 0.90024(2) 0.81264(2) 1.28819(3) 0.02323(9) Uani 1 1 d .
N1 N 0.80456(6) 0.86588(7) 1.04940(11) 0.0124(3) Uani 1 1 d .
N2 N 0.90212(6) 0.81694(7) 1.02588(11) 0.0139(3) Uani 1 1 d .
N3 N 0.83018(6) 0.95199(7) 1.18668(11) 0.0132(3) Uani 1 1 d .
C1 C 0.80314(7) 0.82542(8) 0.95622(12) 0.0126(3) Uani 1 1 d .
C2 C 0.85991(7) 0.79681(8) 0.94330(13) 0.0131(3) Uani 1 1 d .
C3 C 0.87006(7) 0.75763(8) 0.85394(13) 0.0141(3) Uani 1 1 d .
H3A H 0.9088 0.7382 0.8483 0.017 Uiso 1 1 calc R
C4 C 0.82390(7) 0.74671(8) 0.77283(12) 0.0130(3) Uani 1 1 d .
C5 C 0.76766(7) 0.77513(9) 0.78629(13) 0.0154(3) Uani 1 1 d .
H5A H 0.7354 0.7676 0.7326 0.018 Uiso 1 1 calc R
C6 C 0.75679(7) 0.81413(9) 0.87524(13) 0.0151(3) Uani 1 1 d .
H6A H 0.7179 0.8330 0.8809 0.018 Uiso 1 1 calc R
C7 C 0.96473(8) 0.79098(9) 1.04071(14) 0.0190(3) Uani 1 1 d .
H7A H 0.9827 0.8120 1.1089 0.023 Uiso 1 1 calc R
C8 C 0.96738(9) 0.71297(10) 1.05916(17) 0.0281(4) Uani 1 1 d .
H8A H 0.9439 0.7010 1.1183 0.042 Uiso 1 1 calc R
H8B H 1.0094 0.6988 1.0766 0.042 Uiso 1 1 calc R
H8C H 0.9506 0.6891 0.9945 0.042 Uiso 1 1 calc R
C9 C 1.00360(8) 0.81667(11) 0.95533(16) 0.0257(4) Uani 1 1 d .
H9A H 0.9992 0.8668 0.9477 0.039 Uiso 1 1 calc R
H9B H 0.9906 0.7943 0.8873 0.039 Uiso 1 1 calc R
H9C H 1.0459 0.8053 0.9763 0.039 Uiso 1 1 calc R
C10 C 0.83465(7) 0.70958(8) 0.66920(13) 0.0148(3) Uani 1 1 d .
C11 C 0.82913(8) 0.76303(9) 0.57836(13) 0.0181(3) Uani 1 1 d .
H11A H 0.7883 0.7823 0.5710 0.027 Uiso 1 1 calc R
H11B H 0.8372 0.7406 0.5116 0.027 Uiso 1 1 calc R
H11C H 0.8584 0.8002 0.5947 0.027 Uiso 1 1 calc R
C12 C 0.89734(8) 0.67630(9) 0.67476(14) 0.0194(3) Uani 1 1 d .
H12A H 0.9283 0.7121 0.6872 0.029 Uiso 1 1 calc R
H12B H 0.9022 0.6527 0.6074 0.029 Uiso 1 1 calc R
H12C H 0.9016 0.6428 0.7332 0.029 Uiso 1 1 calc R
C13 C 0.78726(8) 0.65257(9) 0.64525(14) 0.0183(3) Uani 1 1 d .
H13A H 0.7468 0.6729 0.6407 0.027 Uiso 1 1 calc R
H13B H 0.7912 0.6181 0.7024 0.027 Uiso 1 1 calc R
H13C H 0.7935 0.6304 0.5774 0.027 Uiso 1 1 calc R
C14 C 0.75345(7) 0.90303(8) 1.07647(12) 0.0121(3) Uani 1 1 d .
C15 C 0.76910(7) 0.95609(8) 1.15052(12) 0.0130(3) Uani 1 1 d .
C16 C 0.72610(7) 1.00156(8) 1.18202(13) 0.0142(3) Uani 1 1 d .
H16A H 0.7380 1.0389 1.2282 0.017 Uiso 1 1 calc R
C17 C 0.66491(7) 0.99253(9) 1.14582(13) 0.0139(3) Uani 1 1 d .
C18 C 0.64948(7) 0.93584(9) 1.08138(13) 0.0146(3) Uani 1 1 d .
H18A H 0.6081 0.9273 1.0600 0.018 Uiso 1 1 calc R
C19 C 0.69273(7) 0.89105(8) 1.04703(13) 0.0142(3) Uani 1 1 d .
H19A H 0.6806 0.8525 1.0036 0.017 Uiso 1 1 calc R
C20 C 0.85983(7) 0.99110(9) 1.27841(13) 0.0167(3) Uani 1 1 d .
H20A H 0.9013 0.9713 1.2912 0.020 Uiso 1 1 calc R
C21 C 0.83077(8) 0.97903(10) 1.38189(14) 0.0222(4) Uani 1 1 d .
H21A H 0.8267 0.9293 1.3938 0.033 Uiso 1 1 calc R
H21B H 0.7908 1.0006 1.3766 0.033 Uiso 1 1 calc R
H21C H 0.8561 0.9994 1.4416 0.033 Uiso 1 1 calc R
C22 C 0.86878(8) 1.06705(9) 1.25172(16) 0.0233(4) Uani 1 1 d .
H22A H 0.8882 1.0706 1.1855 0.035 Uiso 1 1 calc R
H22B H 0.8943 1.0891 1.3097 0.035 Uiso 1 1 calc R
H22C H 0.8296 1.0903 1.2428 0.035 Uiso 1 1 calc R
C23 C 0.61816(7) 1.04289(9) 1.18280(13) 0.0157(3) Uani 1 1 d .
C24 C 0.61756(8) 1.03706(10) 1.30423(14) 0.0211(4) Uani 1 1 d .
H24A H 0.6056 0.9902 1.3227 0.032 Uiso 1 1 calc R
H24B H 0.5888 1.0704 1.3286 0.032 Uiso 1 1 calc R
H24C H 0.6579 1.0468 1.3388 0.032 Uiso 1 1 calc R
C25 C 0.55442(8) 1.02822(10) 1.13034(15) 0.0226(4) Uani 1 1 d .
H25A H 0.5421 0.9817 1.1497 0.034 Uiso 1 1 calc R
H25B H 0.5542 1.0314 1.0528 0.034 Uiso 1 1 calc R
H25C H 0.5263 1.0622 1.1550 0.034 Uiso 1 1 calc R
C26 C 0.63513(9) 1.11708(9) 1.15416(16) 0.0215(4) Uani 1 1 d .
H26A H 0.6755 1.1278 1.1878 0.032 Uiso 1 1 calc R
H26B H 0.6059 1.1494 1.1797 0.032 Uiso 1 1 calc R
H26C H 0.6348 1.1213 1.0767 0.032 Uiso 1 1 calc R

loop_
_atom_site_aniso_label
_atom_site_aniso_U_11
_atom_site_aniso_U_22
_atom_site_aniso_U_33
_atom_site_aniso_U_23
_atom_site_aniso_U_13
_atom_site_aniso_U_12
Ta1 0.01020(4) 0.01215(4) 0.01239(4) -0.00144(2) -0.00145(2) 0.00093(2)
Cl1 0.01830(19) 0.01967(19) 0.0238(2) -0.00117(16) 0.00416(16) -0.00249(15)
Cl2 0.0237(2) 0.0237(2) 0.0215(2) 0.00307(16) -0.00209(16) 0.00065(17)
N1 0.0120(6) 0.0123(6) 0.0126(6) -0.0004(5) -0.0002(5) 0.0009(5)
N2 0.0111(6) 0.0148(6) 0.0154(6) -0.0022(5) -0.0014(5) 0.0022(5)
N3 0.0128(6) 0.0131(6) 0.0133(6) -0.0023(5) -0.0011(5) 0.0000(5)
C1 0.0132(7) 0.0117(7) 0.0131(7) 0.0013(6) 0.0019(6) -0.0005(6)
C2 0.0129(7) 0.0123(7) 0.0137(7) 0.0021(6) -0.0008(6) -0.0004(6)
C3 0.0132(7) 0.0129(7) 0.0161(8) 0.0001(6) 0.0015(6) 0.0013(6)
C4 0.0150(7) 0.0123(7) 0.0120(7) -0.0002(6) 0.0021(6) -0.0015(6)
C5 0.0141(7) 0.0177(8) 0.0138(7) -0.0007(6) -0.0014(6) -0.0011(6)
C6 0.0120(7) 0.0174(8) 0.0158(8) -0.0007(6) 0.0006(6) 0.0008(6)
C7 0.0135(8) 0.0213(9) 0.0212(8) -0.0070(7) -0.0040(6) 0.0051(6)
C8 0.0269(10) 0.0217(9) 0.0331(10) -0.0052(8) -0.0100(8) 0.0106(8)
C9 0.0139(8) 0.0346(11) 0.0289(10) -0.0114(8) 0.0034(7) 0.0003(7)
C10 0.0158(8) 0.0150(7) 0.0138(7) -0.0019(6) 0.0023(6) -0.0008(6)
C11 0.0216(8) 0.0181(8) 0.0150(8) 0.0008(6) 0.0036(6) -0.0016(7)
C12 0.0205(8) 0.0213(8) 0.0167(8) -0.0047(7) 0.0028(6) 0.0028(7)
C13 0.0218(8) 0.0165(8) 0.0169(8) -0.0029(6) 0.0034(6) -0.0035(7)
C14 0.0128(7) 0.0125(7) 0.0111(7) 0.0013(6) 0.0011(6) 0.0002(6)
C15 0.0123(7) 0.0143(7) 0.0122(7) 0.0009(6) 0.0001(6) -0.0012(6)
C16 0.0148(7) 0.0144(7) 0.0133(7) -0.0014(6) 0.0005(6) -0.0003(6)
C17 0.0129(7) 0.0167(8) 0.0124(7) 0.0015(6) 0.0021(6) 0.0017(6)
C18 0.0112(7) 0.0190(8) 0.0135(7) -0.0002(6) 0.0005(6) -0.0012(6)
C19 0.0139(7) 0.0162(8) 0.0125(7) -0.0019(6) 0.0013(6) -0.0018(6)
C20 0.0137(7) 0.0172(8) 0.0186(8) -0.0059(6) -0.0022(6) -0.0001(6)
C21 0.0194(8) 0.0300(10) 0.0168(8) -0.0071(7) -0.0001(7) -0.0012(7)
C22 0.0194(9) 0.0159(8) 0.0345(10) -0.0077(7) 0.0023(7) -0.0018(7)
C23 0.0123(7) 0.0179(8) 0.0169(8) -0.0015(6) 0.0013(6) 0.0018(6)
C24 0.0209(9) 0.0238(9) 0.0192(8) -0.0016(7) 0.0055(7) 0.0042(7)
C25 0.0130(8) 0.0276(9) 0.0268(9) -0.0059(8) 0.0009(7) 0.0033(7)
C26 0.0198(9) 0.0184(8) 0.0262(9) 0.0018(7) 0.0017(7) 0.0040(7)

loop_
_atom_type_symbol
_atom_type_description
_atom_type_scat_dispersion_real
_atom_type_scat_dispersion_imag
_atom_type_scat_source
C C 0.0033 0.0016 'International Tables Vol C Tables 4.2.6.8 and 6.1.1.4'
H H 0.0000 0.0000 'International Tables Vol C Tables 4.2.6.8 and 6.1.1.4'
N N 0.0061 0.0033 'International Tables Vol C Tables 4.2.6.8 and 6.1.1.4'
Cl Cl 0.1484 0.1585 'International Tables Vol C Tables 4.2.6.8 and 6.1.1.4'
Ta Ta -0.7052 6.5227 'International Tables Vol C Tables 4.2.6.8 and 6.1.1.4'

loop_
_geom_angle_atom_site_label_1
_geom_angle_atom_site_label_2
_geom_angle_atom_site_label_3
_geom_angle
N3 Ta1 N2 145.67(6)
N3 Ta1 N1 73.84(5)
N2 Ta1 N1 73.18(5)
N3 Ta1 Cl2 100.56(4)
N2 Ta1 Cl2 100.50(4)
N1 Ta1 Cl2 112.39(4)
N3 Ta1 Cl1 97.62(4)
N2 Ta1 Cl1 96.06(4)
N1 Ta1 Cl1 129.67(4)
Cl2 Ta1 Cl1 117.931(16)
C1 N1 C14 121.96(13)
C1 N1 Ta1 119.24(10)
C14 N1 Ta1 118.21(10)
C2 N2 C7 124.17(14)
C2 N2 Ta1 124.74(11)
C7 N2 Ta1 111.09(10)
C15 N3 C20 124.93(13)
C15 N3 Ta1 124.79(11)
C20 N3 Ta1 109.64(10)
C6 C1 C2 117.62(15)
C6 C1 N1 130.63(15)
C2 C1 N1 111.59(14)
N2 C2 C3 127.37(15)
N2 C2 C1 110.74(14)
C3 C2 C1 121.76(15)
C4 C3 C2 120.61(15)
C5 C4 C3 117.30(15)
C5 C4 C10 120.41(14)
C3 C4 C10 122.15(14)
C6 C5 C4 122.72(15)
C5 C6 C1 119.97(15)
N2 C7 C8 112.18(15)
N2 C7 C9 113.11(15)
C8 C7 C9 114.35(16)
C4 C10 C12 112.05(14)
C4 C10 C13 110.09(13)
C12 C10 C13 108.23(14)
C4 C10 C11 108.18(13)
C12 C10 C11 108.84(14)
C13 C10 C11 109.41(14)
C19 C14 C15 118.14(15)
C19 C14 N1 129.55(15)
C15 C14 N1 112.12(14)
C16 C15 N3 128.42(15)
C16 C15 C14 121.25(15)
N3 C15 C14 110.25(14)
C15 C16 C17 120.20(15)
C18 C17 C16 117.75(15)
C18 C17 C23 122.94(14)
C16 C17 C23 119.24(14)
C17 C18 C19 122.22(15)
C14 C19 C18 119.84(15)
N3 C20 C22 112.19(14)
N3 C20 C21 113.20(14)
C22 C20 C21 114.24(15)
C17 C23 C25 112.29(14)
C17 C23 C26 109.45(14)
C25 C23 C26 108.06(14)
C17 C23 C24 109.18(13)
C25 C23 C24 108.61(14)
C26 C23 C24 109.19(14)

loop_
_geom_bond_atom_site_label_1
_geom_bond_atom_site_label_2
_geom_bond_distance
Ta1 N3 1.9664(14)
Ta1 N2 1.9720(14)
Ta1 N1 2.0800(13)
Ta1 Cl2 2.3299(4)
Ta1 Cl1 2.3410(4)
N1 C1 1.411(2)
N1 C14 1.417(2)
N2 C2 1.390(2)
N2 C7 1.478(2)
N3 C15 1.396(2)
N3 C20 1.484(2)
C1 C6 1.398(2)
C1 C2 1.405(2)
C2 C3 1.396(2)
C3 C4 1.395(2)
C4 C5 1.395(2)
C4 C10 1.531(2)
C5 C6 1.393(2)
C7 C8 1.529(3)
C7 C9 1.530(3)
C10 C12 1.534(2)
C10 C13 1.538(2)
C10 C11 1.541(2)
C14 C19 1.388(2)
C14 C15 1.410(2)
C15 C16 1.388(2)
C16 C17 1.407(2)
C17 C18 1.389(2)
C17 C23 1.533(2)
C18 C19 1.397(2)
C20 C22 1.526(2)
C20 C21 1.531(2)
C23 C25 1.535(2)
C23 C26 1.538(2)
C23 C24 1.538(2)

loop_
_geom_torsion_atom_site_label_1
_geom_torsion_atom_site_label_2
_geom_torsion_atom_site_label_3
_geom_torsion_atom_site_label_4
_geom_torsion
N3 Ta1 N1 C1 164.02(13)
N2 Ta1 N1 C1 -6.32(11)
Cl2 Ta1 N1 C1 -100.99(11)
Cl1 Ta1 N1 C1 77.52(12)
N3 Ta1 N1 C14 -7.27(11)
N2 Ta1 N1 C14 -177.61(13)
Cl2 Ta1 N1 C14 87.72(11)
Cl1 Ta1 N1 C14 -93.77(11)
N3 Ta1 N2 C2 -10.19(19)
N1 Ta1 N2 C2 6.41(12)
Cl2 Ta1 N2 C2 116.82(12)
Cl1 Ta1 N2 C2 -123.26(13)
N3 Ta1 N2 C7 169.92(11)
N1 Ta1 N2 C7 -173.48(12)
Cl2 Ta1 N2 C7 -63.08(11)
Cl1 Ta1 N2 C7 56.84(11)
N2 Ta1 N3 C15 19.67(19)
N1 Ta1 N3 C15 3.13(12)
Cl2 Ta1 N3 C15 -107.32(12)
Cl1 Ta1 N3 C15 132.30(12)
N2 Ta1 N3 C20 -169.09(10)
N1 Ta1 N3 C20 174.37(12)
Cl2 Ta1 N3 C20 63.92(11)
Cl1 Ta1 N3 C20 -56.46(10)
C14 N1 C1 C6 1.4(3)
Ta1 N1 C1 C6 -169.58(14)
C14 N1 C1 C2 176.58(14)
Ta1 N1 C1 C2 5.63(17)
C7 N2 C2 C3 -9.5(3)
Ta1 N2 C2 C3 170.64(13)
C7 N2 C2 C1 174.56(15)
Ta1 N2 C2 C1 -5.32(19)
C6 C1 C2 N2 175.36(14)
N1 C1 C2 N2 -0.55(19)
C6 C1 C2 C3 -0.9(2)
N1 C1 C2 C3 -176.78(14)
N2 C2 C3 C4 -174.28(15)
C1 C2 C3 C4 1.3(2)
C2 C3 C4 C5 -1.3(2)
C2 C3 C4 C10 174.44(15)
C3 C4 C5 C6 1.1(2)
C10 C4 C5 C6 -174.74(15)
C4 C5 C6 C1 -0.8(3)
C2 C1 C6 C5 0.6(2)
N1 C1 C6 C5 175.59(16)
C2 N2 C7 C8 -61.8(2)
Ta1 N2 C7 C8 118.05(14)
C2 N2 C7 C9 69.3(2)
Ta1 N2 C7 C9 -110.79(14)
C5 C4 C10 C12 -174.57(15)
C3 C4 C10 C12 9.8(2)
C5 C4 C10 C13 -54.1(2)
C3 C4 C10 C13 130.28(16)
C5 C4 C10 C11 65.45(19)
C3 C4 C10 C11 -110.21(17)
C1 N1 C14 C19 24.5(3)
Ta1 N1 C14 C19 -164.48(14)
C1 N1 C14 C15 -160.75(14)
Ta1 N1 C14 C15 10.29(17)
C20 N3 C15 C16 8.4(3)
Ta1 N3 C15 C16 178.34(13)
C20 N3 C15 C14 -168.51(14)
Ta1 N3 C15 C14 1.41(19)
C19 C14 C15 C16 -9.0(2)
N1 C14 C15 C16 175.60(14)
C19 C14 C15 N3 168.22(14)
N1 C14 C15 N3 -7.22(19)
N3 C15 C16 C17 -172.26(16)
C14 C15 C16 C17 4.4(2)
C15 C16 C17 C18 2.1(2)
C15 C16 C17 C23 179.25(15)
C16 C17 C18 C19 -4.0(2)
C23 C17 C18 C19 178.98(15)
C15 C14 C19 C18 7.1(2)
N1 C14 C19 C18 -178.44(15)
C17 C18 C19 C14 -0.7(2)
C15 N3 C20 C22 -74.8(2)
Ta1 N3 C20 C22 113.99(13)
C15 N3 C20 C21 56.3(2)
Ta1 N3 C20 C21 -114.92(13)
C18 C17 C23 C25 -6.6(2)
C16 C17 C23 C25 176.41(15)
C18 C17 C23 C26 -126.64(17)
C16 C17 C23 C26 56.4(2)
C18 C17 C23 C24 113.89(18)
C16 C17 C23 C24 -63.08(19)
